data_7225835
loop_
_publ_author_name
'Mahalingavelar, Paramasivam'
'Gupta, Akhil'
'Nanubolu, Jagadeesh Babu'
'Kotamarthi, Bhanuprakash'
'Bhosale, Sheshanath'
'Vaidya, Jayathirtha Rao'

_publ_section_title
;
 Funnel shaped molecules containing benzo/pyrido[1,2,5] thiadiazole
 functionalities as peripheral acceptors for organic photovoltaic
 applications
;
_journal_name_full 'RSC Adv.'
_journal_paper_doi 10.1039/C6RA06616J
_journal_year 2016
_chemical_formula_moiety 'C48 H40 N8 S2'
_chemical_formula_sum 'C48 H40 N8 S2'
_chemical_formula_weight 793.00
_chemical_name_systematic
4-(3,6-di-tert-butylcarbazol-9-yl)-N,N-bis(4-{[1,2,5]thiadiazolo[3,4-b]pyridin-6-yl}phenyl)aniline
_space_group_IT_number 2
_symmetry_cell_setting triclinic
_symmetry_space_group_name_Hall '-P 1'
_symmetry_space_group_name_H-M 'P -1'
_atom_sites_solution_hydrogens geom
_atom_sites_solution_primary direct
_atom_sites_solution_secondary difmap
_audit_creation_method SHELXL-97
_audit_update_record
;
2014-12-08 deposited with the CCDC.
2016-07-06 downloaded from the CCDC.
;
_cell_angle_alpha 110.3700(10)
_cell_angle_beta 99.7720(10)
_cell_angle_gamma 112.0440(10)
_cell_formula_units_Z 2
_cell_length_a 12.4586(9)
_cell_length_b 14.8169(10)
_cell_length_c 15.6249(11)
_cell_measurement_reflns_used 6154
_cell_measurement_temperature 293(2)
_cell_measurement_theta_max 23.79
_cell_measurement_theta_min 2.29
_cell_volume 2351.8(3)
_computing_cell_refinement 'Bruker SMART'
_computing_data_collection 'Bruker SMART'
_computing_data_reduction 'Bruker SAINT'
_computing_molecular_graphics 'Bruker SHELXTL'
_computing_publication_material 'Bruker SHELXTL'
_computing_structure_refinement 'SHELXL-97 (Sheldrick, 1997)'
_computing_structure_solution 'SHELXS-97 (Sheldrick, 1990)'
_diffrn_ambient_temperature 293(2)
_diffrn_measured_fraction_theta_full 0.997
_diffrn_measured_fraction_theta_max 0.997
_diffrn_measurement_device_type 'CCD area detector'
_diffrn_measurement_method 'phi and omega scans'
_diffrn_radiation_monochromator graphite
_diffrn_radiation_source 'fine-focus sealed tube'
_diffrn_radiation_type MoK\a
_diffrn_radiation_wavelength 0.71073
_diffrn_reflns_av_R_equivalents 0.0000
_diffrn_reflns_av_sigmaI/netI 0.0299
_diffrn_reflns_limit_h_max 14
_diffrn_reflns_limit_h_min -14
_diffrn_reflns_limit_k_max 16
_diffrn_reflns_limit_k_min -17
_diffrn_reflns_limit_l_max 18
_diffrn_reflns_limit_l_min 0
_diffrn_reflns_number 8274
_diffrn_reflns_theta_full 25.00
_diffrn_reflns_theta_max 25.00
_diffrn_reflns_theta_min 1.48
_exptl_absorpt_coefficient_mu 0.153
_exptl_absorpt_correction_T_max 0.9819
_exptl_absorpt_correction_T_min 0.9372
_exptl_absorpt_correction_type multi-scan
_exptl_absorpt_process_details 'Bruker AXS SADABS program'
_exptl_crystal_density_diffrn 1.120
_exptl_crystal_density_method 'not measured'
_exptl_crystal_description plate
_exptl_crystal_F_000 832
_exptl_crystal_size_max 0.43
_exptl_crystal_size_mid 0.21
_exptl_crystal_size_min 0.12
_refine_diff_density_max 0.664
_refine_diff_density_min -0.356
_refine_diff_density_rms 0.051
_refine_ls_extinction_method none
_refine_ls_goodness_of_fit_ref 0.998
_refine_ls_hydrogen_treatment constr
_refine_ls_matrix_type full
_refine_ls_number_parameters 529
_refine_ls_number_reflns 8274
_refine_ls_number_restraints 15
_refine_ls_restrained_S_all 1.034
_refine_ls_R_factor_all 0.0913
_refine_ls_R_factor_gt 0.0712
_refine_ls_shift/su_max 0.000
_refine_ls_shift/su_mean 0.000
_refine_ls_structure_factor_coef Fsqd
_refine_ls_weighting_details 'calc w=1/[\s^2^(Fo^2^)+(0.1179P)^2^+0.8339P] where P=(Fo^2^+2Fc^2^)/3'
_refine_ls_weighting_scheme calc
_refine_ls_wR_factor_gt 0.1928
_refine_ls_wR_factor_ref 0.2064
_reflns_number_gt 6084
_reflns_number_total 8274
_reflns_threshold_expression >2sigma(I)
_cod_data_source_file c6ra06616j2.cif
_cod_data_source_block av56mf
_cod_depositor_comments
;
The following automatic conversions were performed:

'_symmetry_cell_setting' value 'Triclinic' changed to 'triclinic'
according to
/usr/data/users/saulius/crontab/automatic-downloads/rss-feeds/RSC/lib/dictionaries/cif_core.dic
dictionary named 'cif_core.dic' version 2.4.2 from 2011-04-26.

'_exptl_absorpt_correction_type' value 'MULTI-SCAN' changed to
'multi-scan' according to
/usr/data/users/saulius/crontab/automatic-downloads/rss-feeds/RSC/lib/dictionaries/cif_core.dic
dictionary named 'cif_core.dic' version 2.4.2 from 2011-04-26.

Automatic conversion script
Id: cif_fix_values 4268 2015-11-12 08:31:59Z antanas 
;
_cod_original_sg_symbol_H-M 'P-1   '
_cod_database_code 7225835

loop_
_symmetry_equiv_pos_as_xyz
'x, y, z'
'-x, -y, -z'

loop_
_atom_site_label
_atom_site_type_symbol
_atom_site_fract_x
_atom_site_fract_y
_atom_site_fract_z
_atom_site_U_iso_or_equiv
_atom_site_adp_type
_atom_site_occupancy
_atom_site_symmetry_multiplicity
_atom_site_calc_flag
_atom_site_refinement_flags
S2 S 0.20348(11) 1.14493(9) 0.20181(7) 0.0888(3) Uani 1 1 d .
S1 S -0.10770(11) 1.52500(9) 1.35594(10) 0.1079(4) Uani 1 1 d .
N8 N 0.3262(2) 0.84406(18) 0.95600(16) 0.0545(6) Uani 1 1 d .
C29 C 0.3636(2) 0.7695(2) 0.90778(19) 0.0499(6) Uani 1 1 d .
C34 C 0.3834(2) 0.7176(2) 0.96447(18) 0.0481(6) Uani 1 1 d .
N6 N 0.1792(3) 1.1148(2) 0.84642(18) 0.0660(7) Uani 1 1 d .
C39 C 0.3195(3) 0.8387(2) 1.04268(19) 0.0520(6) Uani 1 1 d .
C44 C 0.3544(2) 0.7614(2) 1.05024(19) 0.0487(6) Uani 1 1 d .
C41 C 0.2772(3) 0.8669(2) 1.1890(2) 0.0605(7) Uani 1 1 d .
H41 H 0.2507 0.9024 1.2358 0.073 Uiso 1 1 calc R
C15 C 0.1591(3) 1.1521(2) 0.4939(2) 0.0562(7) Uani 1 1 d .
C25 C 0.2173(3) 0.8737(2) 0.8309(2) 0.0543(7) Uani 1 1 d .
H25 H 0.1894 0.8021 0.7856 0.065 Uiso 1 1 calc R
C31 C 0.4263(3) 0.6698(2) 0.7915(2) 0.0599(7) Uani 1 1 d .
H31 H 0.4422 0.6542 0.7335 0.072 Uiso 1 1 calc R
C33 C 0.4228(3) 0.6395(2) 0.93086(19) 0.0516(6) Uani 1 1 d .
H33 H 0.4342 0.6040 0.9676 0.062 Uiso 1 1 calc R
C40 C 0.2800(3) 0.8913(2) 1.1120(2) 0.0610(7) Uani 1 1 d .
H40 H 0.2559 0.9420 1.1067 0.073 Uiso 1 1 calc R
C42 C 0.3122(3) 0.7910(2) 1.2003(2) 0.0550(7) Uani 1 1 d .
C8 C 0.0763(3) 1.1357(2) 0.9664(2) 0.0580(7) Uani 1 1 d .
H8 H 0.0642 1.0683 0.9625 0.070 Uiso 1 1 calc R
C26 C 0.2954(3) 0.9134(2) 0.92461(19) 0.0501(6) Uani 1 1 d .
C32 C 0.4450(3) 0.6139(2) 0.84405(19) 0.0527(6) Uani 1 1 d .
C23 C 0.2224(3) 1.0478(2) 0.8711(2) 0.0555(7) Uani 1 1 d .
C13 C 0.1482(3) 1.2010(3) 0.3405(2) 0.0641(8) Uani 1 1 d .
C27 C 0.3410(3) 1.0219(2) 0.9894(2) 0.0554(7) Uani 1 1 d .
H27 H 0.3967 1.0501 1.0514 0.066 Uiso 1 1 calc R
C17 C 0.1602(3) 1.1354(2) 0.5819(2) 0.0567(7) Uani 1 1 d .
C20 C 0.1709(3) 1.1168(2) 0.7559(2) 0.0588(7) Uani 1 1 d .
C43 C 0.3507(3) 0.7390(2) 1.12976(19) 0.0518(6) Uani 1 1 d .
H43 H 0.3745 0.6882 1.1352 0.062 Uiso 1 1 calc R
C24 C 0.1810(3) 0.9406(2) 0.8050(2) 0.0566(7) Uani 1 1 d .
H24 H 0.1278 0.9133 0.7423 0.068 Uiso 1 1 calc R
N5 N 0.1481(3) 1.2165(3) 0.2604(2) 0.0857(9) Uani 1 1 d .
C9 C 0.1377(3) 1.1759(2) 0.9112(2) 0.0578(7) Uani 1 1 d .
C4 C 0.0023(3) 1.3589(2) 1.0984(2) 0.0575(7) Uani 1 1 d .
C45 C 0.3079(3) 0.7714(3) 1.2899(2) 0.0697(7) Uani 1 1 d U
C35 C 0.4887(3) 0.5289(2) 0.8043(2) 0.0583(7) Uani 1 1 d .
C28 C 0.3049(3) 1.0881(2) 0.9632(2) 0.0560(7) Uani 1 1 d .
H28 H 0.3361 1.1607 1.0076 0.067 Uiso 1 1 calc R
C6 C 0.0496(3) 1.2956(2) 1.0340(2) 0.0548(7) Uani 1 1 d .
C5 C 0.0051(3) 1.3639(2) 1.1872(2) 0.0608(7) Uani 1 1 d .
H5 H 0.0369 1.3265 1.2112 0.073 Uiso 1 1 calc R
C7 C 0.0333(3) 1.1946(2) 1.0269(2) 0.0561(7) Uani 1 1 d .
H7 H -0.0074 1.1665 1.0636 0.067 Uiso 1 1 calc R
C1 C -0.0419(3) 1.4279(2) 1.2418(3) 0.0665(8) Uani 1 1 d .
C22 C 0.0696(3) 1.1360(3) 0.6233(2) 0.0619(7) Uani 1 1 d .
H22 H 0.0045 1.1434 0.5931 0.074 Uiso 1 1 calc R
C10 C 0.1560(3) 1.2777(2) 0.9195(2) 0.0633(8) Uani 1 1 d .
H10 H 0.1987 1.3068 0.8843 0.076 Uiso 1 1 calc R
C18 C 0.2535(3) 1.1211(3) 0.6283(2) 0.0666(8) Uani 1 1 d .
H18 H 0.3133 1.1170 0.6010 0.080 Uiso 1 1 calc R
C14 C 0.1124(3) 1.2226(3) 0.4798(2) 0.0724(9) Uani 1 1 d .
H14 H 0.0834 1.2534 0.5271 0.087 Uiso 1 1 calc R
C11 C 0.1117(3) 1.3352(2) 0.9791(2) 0.0622(8) Uani 1 1 d .
H11 H 0.1237 1.4025 0.9828 0.075 Uiso 1 1 calc R
N7 N 0.1060(3) 1.2484(3) 0.4078(2) 0.0840(9) Uani 1 1 d .
C16 C 0.2005(3) 1.1057(2) 0.4257(2) 0.0655(8) Uani 1 1 d .
H16 H 0.2313 1.0590 0.4315 0.079 Uiso 1 1 calc R
C19 C 0.2596(3) 1.1127(3) 0.7144(2) 0.0691(8) Uani 1 1 d .
H19 H 0.3238 1.1044 0.7445 0.083 Uiso 1 1 calc R
N3 N -0.0902(3) 1.4805(2) 1.1130(3) 0.0821(9) Uani 1 1 d .
C30 C 0.3861(3) 0.7460(2) 0.8207(2) 0.0563(7) Uani 1 1 d .
H30 H 0.3742 0.7808 0.7833 0.068 Uiso 1 1 calc R
C12 C 0.1962(3) 1.1293(2) 0.3458(2) 0.0607(7) Uani 1 1 d .
N4 N 0.2302(3) 1.0912(3) 0.2698(2) 0.0857(9) Uani 1 1 d .
C21 C 0.0745(3) 1.1259(2) 0.7076(2) 0.0623(7) Uani 1 1 d .
H21 H 0.0119 1.1251 0.7329 0.075 Uiso 1 1 calc R
C2 C -0.0863(3) 1.4859(3) 1.2018(3) 0.0745(9) Uani 1 1 d .
C3 C -0.0491(3) 1.4181(3) 1.0649(3) 0.0717(9) Uani 1 1 d .
H3 H -0.0531 1.4108 1.0027 0.086 Uiso 1 1 calc R
N1 N -0.0496(3) 1.4428(3) 1.3292(2) 0.0882(9) Uani 1 1 d .
N2 N -0.1247(3) 1.5469(2) 1.2621(3) 0.0956(10) Uani 1 1 d .
C38 C 0.5020(5) 0.4760(4) 0.8707(3) 0.1145(17) Uani 1 1 d .
H38A H 0.5604 0.5311 0.9340 0.172 Uiso 1 1 calc R
H38B H 0.5304 0.4242 0.8438 0.172 Uiso 1 1 calc R
H38C H 0.4234 0.4393 0.8762 0.172 Uiso 1 1 calc R
C37 C 0.3993(4) 0.4409(3) 0.7040(3) 0.1023(14) Uani 1 1 d .
H37A H 0.3193 0.4051 0.7076 0.153 Uiso 1 1 calc R
H37B H 0.4281 0.3886 0.6798 0.153 Uiso 1 1 calc R
H37C H 0.3940 0.4732 0.6608 0.153 Uiso 1 1 calc R
C36 C 0.6150(4) 0.5842(3) 0.7955(3) 0.0949(12) Uani 1 1 d .
H36A H 0.6082 0.6160 0.7520 0.142 Uiso 1 1 calc R
H36B H 0.6423 0.5311 0.7705 0.142 Uiso 1 1 calc R
H36C H 0.6734 0.6403 0.8584 0.142 Uiso 1 1 calc R
C47 C 0.4070(4) 0.8702(4) 1.3796(3) 0.1168(14) Uani 1 1 d U
H47A H 0.4865 0.8796 1.3764 0.175 Uiso 1 1 calc R
H47B H 0.3982 0.8606 1.4361 0.175 Uiso 1 1 calc R
H47C H 0.3994 0.9335 1.3834 0.175 Uiso 1 1 calc R
C48 C 0.3191(8) 0.6709(5) 1.2796(4) 0.186(4) Uani 1 1 d .
H48A H 0.4006 0.6827 1.2804 0.280 Uiso 1 1 calc R
H48B H 0.2594 0.6102 1.2192 0.280 Uiso 1 1 calc R
H48C H 0.3045 0.6556 1.3326 0.280 Uiso 1 1 calc R
C46 C 0.1857(4) 0.7529(4) 1.3039(3) 0.1119(12) Uani 1 1 d U
H46A H 0.1846 0.7406 1.3602 0.168 Uiso 1 1 calc R
H46B H 0.1200 0.6904 1.2476 0.168 Uiso 1 1 calc R
H46C H 0.1749 0.8160 1.3128 0.168 Uiso 1 1 calc R

loop_
_atom_site_aniso_label
_atom_site_aniso_U_11
_atom_site_aniso_U_22
_atom_site_aniso_U_33
_atom_site_aniso_U_23
_atom_site_aniso_U_13
_atom_site_aniso_U_12
S2 0.1261(8) 0.1035(7) 0.0655(6) 0.0508(5) 0.0453(6) 0.0647(7)
S1 0.1053(8) 0.0920(7) 0.1312(10) 0.0294(7) 0.0603(7) 0.0619(7)
N8 0.0765(15) 0.0539(13) 0.0496(13) 0.0294(11) 0.0231(11) 0.0403(12)
C29 0.0597(16) 0.0461(14) 0.0486(15) 0.0242(12) 0.0181(12) 0.0270(13)
C34 0.0581(15) 0.0459(14) 0.0466(14) 0.0250(12) 0.0172(12) 0.0271(12)
N6 0.103(2) 0.0731(16) 0.0589(14) 0.0438(13) 0.0372(14) 0.0606(15)
C39 0.0636(17) 0.0519(15) 0.0491(15) 0.0268(13) 0.0189(13) 0.0320(13)
C44 0.0579(16) 0.0481(14) 0.0491(14) 0.0257(12) 0.0183(12) 0.0302(13)
C41 0.087(2) 0.0643(18) 0.0509(16) 0.0285(14) 0.0330(15) 0.0495(17)
C15 0.0688(18) 0.0542(16) 0.0524(16) 0.0264(13) 0.0193(14) 0.0341(14)
C25 0.0691(18) 0.0468(15) 0.0503(15) 0.0252(13) 0.0193(13) 0.0278(14)
C31 0.085(2) 0.0601(17) 0.0465(15) 0.0273(14) 0.0285(15) 0.0398(16)
C33 0.0657(17) 0.0486(14) 0.0508(15) 0.0280(12) 0.0207(13) 0.0313(13)
C40 0.082(2) 0.0603(17) 0.0598(17) 0.0309(14) 0.0259(15) 0.0471(16)
C42 0.0658(17) 0.0578(16) 0.0534(16) 0.0308(14) 0.0232(14) 0.0342(14)
C8 0.0777(19) 0.0512(15) 0.0596(17) 0.0347(14) 0.0225(15) 0.0358(15)
C26 0.0620(16) 0.0507(15) 0.0511(15) 0.0301(13) 0.0211(13) 0.0324(13)
C32 0.0653(17) 0.0494(15) 0.0481(15) 0.0223(12) 0.0213(13) 0.0304(13)
C23 0.0766(19) 0.0559(16) 0.0564(16) 0.0357(14) 0.0294(15) 0.0404(15)
C13 0.080(2) 0.0695(19) 0.0567(17) 0.0358(15) 0.0230(15) 0.0420(17)
C27 0.0636(17) 0.0490(15) 0.0523(15) 0.0249(13) 0.0131(13) 0.0263(13)
C17 0.0729(19) 0.0521(16) 0.0544(16) 0.0283(13) 0.0225(14) 0.0342(14)
C20 0.080(2) 0.0584(17) 0.0580(17) 0.0352(14) 0.0275(15) 0.0420(15)
C43 0.0675(17) 0.0528(15) 0.0515(15) 0.0301(13) 0.0222(13) 0.0371(14)
C24 0.0688(18) 0.0594(17) 0.0460(15) 0.0289(13) 0.0153(13) 0.0315(14)
N5 0.115(2) 0.102(2) 0.0715(18) 0.0589(17) 0.0347(17) 0.063(2)
C9 0.0755(19) 0.0623(17) 0.0538(16) 0.0359(14) 0.0228(14) 0.0408(15)
C4 0.0567(16) 0.0477(15) 0.0720(19) 0.0307(14) 0.0177(14) 0.0268(13)
C45 0.0972(19) 0.0881(19) 0.0634(15) 0.0505(14) 0.0425(14) 0.0602(16)
C35 0.0750(19) 0.0565(16) 0.0602(17) 0.0299(14) 0.0302(15) 0.0407(15)
C28 0.0703(18) 0.0433(14) 0.0546(16) 0.0232(13) 0.0185(14) 0.0273(14)
C6 0.0630(17) 0.0545(16) 0.0571(16) 0.0315(14) 0.0160(13) 0.0335(14)
C5 0.0676(18) 0.0561(17) 0.0709(19) 0.0325(15) 0.0249(15) 0.0366(15)
C7 0.0670(18) 0.0575(16) 0.0597(17) 0.0373(14) 0.0238(14) 0.0337(14)
C1 0.0601(18) 0.0549(17) 0.082(2) 0.0263(16) 0.0253(16) 0.0285(15)
C22 0.0658(18) 0.0733(19) 0.0583(17) 0.0357(15) 0.0194(14) 0.0393(16)
C10 0.086(2) 0.0626(18) 0.0667(18) 0.0447(16) 0.0331(16) 0.0416(17)
C18 0.086(2) 0.082(2) 0.073(2) 0.0506(18) 0.0415(17) 0.0579(18)
C14 0.107(3) 0.083(2) 0.0632(19) 0.0437(17) 0.0385(18) 0.066(2)
C11 0.085(2) 0.0503(16) 0.0662(18) 0.0354(15) 0.0245(16) 0.0381(16)
N7 0.130(3) 0.101(2) 0.0758(18) 0.0571(17) 0.0476(18) 0.087(2)
C16 0.094(2) 0.0635(18) 0.0666(19) 0.0391(16) 0.0350(17) 0.0520(18)
C19 0.085(2) 0.089(2) 0.071(2) 0.0524(18) 0.0325(17) 0.0603(19)
N3 0.0756(18) 0.0688(18) 0.128(3) 0.0584(18) 0.0364(18) 0.0457(15)
C30 0.0773(19) 0.0540(16) 0.0498(15) 0.0300(13) 0.0212(14) 0.0368(15)
C12 0.0753(19) 0.0549(16) 0.0573(17) 0.0265(14) 0.0227(15) 0.0347(15)
N4 0.129(3) 0.092(2) 0.0733(18) 0.0454(16) 0.0544(18) 0.072(2)
C21 0.0666(18) 0.0704(19) 0.0632(18) 0.0374(16) 0.0281(15) 0.0359(16)
C2 0.0597(19) 0.0546(18) 0.114(3) 0.0363(19) 0.0338(19) 0.0319(16)
C3 0.073(2) 0.0659(19) 0.093(2) 0.0460(18) 0.0263(18) 0.0412(17)
N1 0.094(2) 0.095(2) 0.087(2) 0.0349(18) 0.0414(17) 0.0569(18)
N2 0.080(2) 0.0667(18) 0.152(3) 0.044(2) 0.053(2) 0.0449(16)
C38 0.203(5) 0.126(4) 0.124(4) 0.089(3) 0.105(4) 0.133(4)
C37 0.121(3) 0.087(3) 0.087(3) 0.009(2) 0.021(2) 0.072(3)
C36 0.094(3) 0.092(3) 0.120(3) 0.049(2) 0.049(2) 0.058(2)
C47 0.122(2) 0.125(3) 0.077(2) 0.0488(19) 0.0196(19) 0.037(2)
C48 0.431(11) 0.173(5) 0.137(4) 0.129(4) 0.188(6) 0.224(7)
C46 0.107(2) 0.146(3) 0.107(2) 0.074(2) 0.0580(19) 0.057(2)

loop_
_atom_type_symbol
_atom_type_description
_atom_type_scat_dispersion_real
_atom_type_scat_dispersion_imag
_atom_type_scat_source
C C 0.0033 0.0016 'International Tables Vol C Tables 4.2.6.8 and 6.1.1.4'
H H 0.0000 0.0000 'International Tables Vol C Tables 4.2.6.8 and 6.1.1.4'
N N 0.0061 0.0033 'International Tables Vol C Tables 4.2.6.8 and 6.1.1.4'
S S 0.1246 0.1234 'International Tables Vol C Tables 4.2.6.8 and 6.1.1.4'

loop_
_geom_angle_atom_site_label_1
_geom_angle_atom_site_label_2
_geom_angle_atom_site_label_3
_geom_angle
N5 S2 N4 101.51(14)
N2 S1 N1 101.83(17)
C29 N8 C39 108.3(2)
C29 N8 C26 127.8(2)
C39 N8 C26 123.9(2)
C30 C29 N8 130.2(2)
C30 C29 C34 120.8(2)
N8 C29 C34 108.9(2)
C33 C34 C29 119.2(2)
C33 C34 C44 133.8(2)
C29 C34 C44 106.9(2)
C20 N6 C9 119.3(2)
C20 N6 C23 120.9(2)
C9 N6 C23 119.6(2)
C40 C39 N8 130.3(2)
C40 C39 C44 120.7(2)
N8 C39 C44 108.9(2)
C43 C44 C39 119.4(2)
C43 C44 C34 133.7(2)
C39 C44 C34 106.9(2)
C40 C41 C42 123.1(3)
C40 C41 H41 118.4
C42 C41 H41 118.4
C16 C15 C14 117.4(3)
C16 C15 C17 124.1(3)
C14 C15 C17 118.5(3)
C24 C25 C26 119.9(3)
C24 C25 H25 120.0
C26 C25 H25 120.0
C30 C31 C32 123.9(3)
C30 C31 H31 118.0
C32 C31 H31 118.0
C32 C33 C34 121.2(2)
C32 C33 H33 119.4
C34 C33 H33 119.4
C41 C40 C39 118.3(3)
C41 C40 H40 120.8
C39 C40 H40 120.8
C43 C42 C41 117.5(2)
C43 C42 C45 123.5(2)
C41 C42 C45 119.0(3)
C7 C8 C9 120.6(3)
C7 C8 H8 119.7
C9 C8 H8 119.7
C27 C26 C25 119.1(2)
C27 C26 N8 119.6(2)
C25 C26 N8 121.3(2)
C33 C32 C31 117.1(2)
C33 C32 C35 123.1(2)
C31 C32 C35 119.8(2)
C24 C23 C28 118.7(2)
C24 C23 N6 121.0(3)
C28 C23 N6 120.3(3)
N5 C13 N7 123.2(3)
N5 C13 C12 112.8(3)
N7 C13 C12 124.0(3)
C28 C27 C26 120.7(3)
C28 C27 H27 119.7
C26 C27 H27 119.7
C18 C17 C22 117.0(3)
C18 C17 C15 121.3(3)
C22 C17 C15 121.6(3)
C19 C20 C21 118.2(3)
C19 C20 N6 121.4(3)
C21 C20 N6 120.4(3)
C42 C43 C44 121.0(2)
C42 C43 H43 119.5
C44 C43 H43 119.5
C25 C24 C23 121.0(3)
C25 C24 H24 119.5
C23 C24 H24 119.5
C13 N5 S2 106.2(2)
C8 C9 C10 118.4(3)
C8 C9 N6 121.3(2)
C10 C9 N6 120.4(3)
C5 C4 C3 118.5(3)
C5 C4 C6 123.2(2)
C3 C4 C6 118.3(3)
C48 C45 C47 111.1(4)
C48 C45 C46 106.0(4)
C47 C45 C46 107.2(3)
C48 C45 C42 111.9(3)
C47 C45 C42 109.8(3)
C46 C45 C42 110.6(3)
C37 C35 C38 109.0(3)
C37 C35 C32 110.4(3)
C38 C35 C32 112.0(2)
C37 C35 C36 107.9(3)
C38 C35 C36 107.9(3)
C32 C35 C36 109.4(3)
C27 C28 C23 120.6(3)
C27 C28 H28 119.7
C23 C28 H28 119.7
C11 C6 C7 117.8(3)
C11 C6 C4 120.9(2)
C7 C6 C4 121.3(3)
C4 C5 C1 117.7(3)
C4 C5 H5 121.2
C1 C5 H5 121.2
C8 C7 C6 121.1(3)
C8 C7 H7 119.5
C6 C7 H7 119.5
N1 C1 C5 127.6(3)
N1 C1 C2 114.0(3)
C5 C1 C2 118.4(3)
C21 C22 C17 121.3(3)
C21 C22 H22 119.3
C17 C22 H22 119.3
C11 C10 C9 120.6(3)
C11 C10 H10 119.7
C9 C10 H10 119.7
C19 C18 C17 121.5(3)
C19 C18 H18 119.2
C17 C18 H18 119.2
N7 C14 C15 127.2(3)
N7 C14 H14 116.4
C15 C14 H14 116.4
C10 C11 C6 121.5(3)
C10 C11 H11 119.3
C6 C11 H11 119.3
C14 N7 C13 114.3(3)
C15 C16 C12 118.8(3)
C15 C16 H16 120.6
C12 C16 H16 120.6
C20 C19 C18 120.5(3)
C20 C19 H19 119.7
C18 C19 H19 119.7
C3 N3 C2 114.8(3)
C31 C30 C29 117.7(3)
C31 C30 H30 121.1
C29 C30 H30 121.1
N4 C12 C16 128.6(3)
N4 C12 C13 113.0(3)
C16 C12 C13 118.4(3)
C12 N4 S2 106.4(2)
C22 C21 C20 121.3(3)
C22 C21 H21 119.4
C20 C21 H21 119.4
N2 C2 N3 123.2(3)
N2 C2 C1 112.8(4)
N3 C2 C1 124.1(3)
N3 C3 C4 126.5(3)
N3 C3 H3 116.8
C4 C3 H3 116.8
C1 N1 S1 105.6(3)
C2 N2 S1 105.8(3)
C35 C38 H38A 109.5
C35 C38 H38B 109.5
H38A C38 H38B 109.5
C35 C38 H38C 109.5
H38A C38 H38C 109.5
H38B C38 H38C 109.5
C35 C37 H37A 109.5
C35 C37 H37B 109.5
H37A C37 H37B 109.5
C35 C37 H37C 109.5
H37A C37 H37C 109.5
H37B C37 H37C 109.5
C35 C36 H36A 109.5
C35 C36 H36B 109.5
H36A C36 H36B 109.5
C35 C36 H36C 109.5
H36A C36 H36C 109.5
H36B C36 H36C 109.5
C45 C47 H47A 109.5
C45 C47 H47B 109.5
H47A C47 H47B 109.5
C45 C47 H47C 109.5
H47A C47 H47C 109.5
H47B C47 H47C 109.5
C45 C48 H48A 109.5
C45 C48 H48B 109.5
H48A C48 H48B 109.5
C45 C48 H48C 109.5
H48A C48 H48C 109.5
H48B C48 H48C 109.5
C45 C46 H46A 109.5
C45 C46 H46B 109.5
H46A C46 H46B 109.5
C45 C46 H46C 109.5
H46A C46 H46C 109.5
H46B C46 H46C 109.5

loop_
_geom_bond_atom_site_label_1
_geom_bond_atom_site_label_2
_geom_bond_distance
S2 N5 1.590(3)
S2 N4 1.594(3)
S1 N2 1.604(4)
S1 N1 1.610(3)
N8 C29 1.390(3)
N8 C39 1.399(3)
N8 C26 1.424(3)
C29 C30 1.387(4)
C29 C34 1.406(3)
C34 C33 1.395(4)
C34 C44 1.443(4)
N6 C20 1.413(4)
N6 C9 1.415(4)
N6 C23 1.421(3)
C39 C40 1.379(4)
C39 C44 1.401(4)
C44 C43 1.397(4)
C41 C40 1.374(4)
C41 C42 1.403(4)
C41 H41 0.9300
C15 C16 1.347(4)
C15 C14 1.431(4)
C15 C17 1.479(4)
C25 C24 1.380(4)
C25 C26 1.387(4)
C25 H25 0.9300
C31 C30 1.370(4)
C31 C32 1.402(4)
C31 H31 0.9300
C33 C32 1.382(4)
C33 H33 0.9300
C40 H40 0.9300
C42 C43 1.380(4)
C42 C45 1.531(4)
C8 C7 1.375(4)
C8 C9 1.387(4)
C8 H8 0.9300
C26 C27 1.385(4)
C32 C35 1.534(4)
C23 C24 1.384(4)
C23 C28 1.387(4)
C13 N5 1.348(4)
C13 N7 1.351(4)
C13 C12 1.420(4)
C27 C28 1.372(4)
C27 H27 0.9300
C17 C18 1.389(4)
C17 C22 1.395(4)
C20 C19 1.382(4)
C20 C21 1.382(4)
C43 H43 0.9300
C24 H24 0.9300
C9 C10 1.392(4)
C4 C5 1.357(4)
C4 C3 1.441(4)
C4 C6 1.483(4)
C45 C48 1.503(5)
C45 C47 1.503(5)
C45 C46 1.511(5)
C35 C37 1.514(5)
C35 C38 1.525(5)
C35 C36 1.533(5)
C28 H28 0.9300
C6 C11 1.385(4)
C6 C7 1.393(4)
C5 C1 1.411(4)
C5 H5 0.9300
C7 H7 0.9300
C1 N1 1.332(4)
C1 C2 1.432(5)
C22 C21 1.371(4)
C22 H22 0.9300
C10 C11 1.368(4)
C10 H10 0.9300
C18 C19 1.384(4)
C18 H18 0.9300
C14 N7 1.308(4)
C14 H14 0.9300
C11 H11 0.9300
C16 C12 1.407(4)
C16 H16 0.9300
C19 H19 0.9300
N3 C3 1.298(4)
N3 C2 1.354(5)
C30 H30 0.9300
C12 N4 1.338(4)
C21 H21 0.9300
C2 N2 1.348(4)
C3 H3 0.9300
C38 H38A 0.9600
C38 H38B 0.9600
C38 H38C 0.9600
C37 H37A 0.9600
C37 H37B 0.9600
C37 H37C 0.9600
C36 H36A 0.9600
C36 H36B 0.9600
C36 H36C 0.9600
C47 H47A 0.9600
C47 H47B 0.9600
C47 H47C 0.9600
C48 H48A 0.9600
C48 H48B 0.9600
C48 H48C 0.9600
C46 H46A 0.9600
C46 H46B 0.9600
C46 H46C 0.9600

loop_
_geom_torsion_atom_site_label_1
_geom_torsion_atom_site_label_2
_geom_torsion_atom_site_label_3
_geom_torsion_atom_site_label_4
_geom_torsion
C39 N8 C29 C30 -178.5(3)
C26 N8 C29 C30 3.2(5)
C39 N8 C29 C34 -1.2(3)
C26 N8 C29 C34 -179.4(2)
C30 C29 C34 C33 -1.8(4)
N8 C29 C34 C33 -179.4(2)
C30 C29 C34 C44 178.7(3)
N8 C29 C34 C44 1.1(3)
C29 N8 C39 C40 -175.6(3)
C26 N8 C39 C40 2.7(5)
C29 N8 C39 C44 0.8(3)
C26 N8 C39 C44 179.2(2)
C40 C39 C44 C43 -0.9(4)
N8 C39 C44 C43 -177.8(2)
C40 C39 C44 C34 176.7(3)
N8 C39 C44 C34 -0.2(3)
C33 C34 C44 C43 -2.8(5)
C29 C34 C44 C43 176.5(3)
C33 C34 C44 C39 -179.9(3)
C29 C34 C44 C39 -0.6(3)
C29 C34 C33 C32 1.4(4)
C44 C34 C33 C32 -179.3(3)
C42 C41 C40 C39 -0.1(5)
N8 C39 C40 C41 176.8(3)
C44 C39 C40 C41 0.7(4)
C40 C41 C42 C43 -0.3(5)
C40 C41 C42 C45 178.9(3)
C24 C25 C26 C27 -3.4(4)
C24 C25 C26 N8 174.6(3)
C29 N8 C26 C27 -134.9(3)
C39 N8 C26 C27 47.1(4)
C29 N8 C26 C25 47.1(4)
C39 N8 C26 C25 -130.9(3)
C34 C33 C32 C31 0.0(4)
C34 C33 C32 C35 179.9(3)
C30 C31 C32 C33 -0.9(5)
C30 C31 C32 C35 179.2(3)
C20 N6 C23 C24 -45.1(4)
C9 N6 C23 C24 131.4(3)
C20 N6 C23 C28 136.6(3)
C9 N6 C23 C28 -46.8(4)
C25 C26 C27 C28 3.2(4)
N8 C26 C27 C28 -174.9(3)
C16 C15 C17 C18 33.9(5)
C14 C15 C17 C18 -145.5(3)
C16 C15 C17 C22 -147.8(3)
C14 C15 C17 C22 32.8(4)
C9 N6 C20 C19 144.9(3)
C23 N6 C20 C19 -38.6(4)
C9 N6 C20 C21 -33.3(4)
C23 N6 C20 C21 143.2(3)
C41 C42 C43 C44 0.1(4)
C45 C42 C43 C44 -179.0(3)
C39 C44 C43 C42 0.5(4)
C34 C44 C43 C42 -176.3(3)
C26 C25 C24 C23 0.7(4)
C28 C23 C24 C25 2.2(4)
N6 C23 C24 C25 -176.1(3)
N7 C13 N5 S2 -179.3(3)
C12 C13 N5 S2 0.2(4)
N4 S2 N5 C13 0.2(3)
C7 C8 C9 C10 0.9(4)
C7 C8 C9 N6 -178.1(3)
C20 N6 C9 C8 141.7(3)
C23 N6 C9 C8 -34.9(4)
C20 N6 C9 C10 -37.2(4)
C23 N6 C9 C10 146.2(3)
C43 C42 C45 C48 -14.3(6)
C41 C42 C45 C48 166.6(5)
C43 C42 C45 C47 109.6(4)
C41 C42 C45 C47 -69.5(4)
C43 C42 C45 C46 -132.3(4)
C41 C42 C45 C46 48.7(4)
C33 C32 C35 C37 122.6(3)
C31 C32 C35 C37 -57.5(4)
C33 C32 C35 C38 0.9(4)
C31 C32 C35 C38 -179.2(3)
C33 C32 C35 C36 -118.7(3)
C31 C32 C35 C36 61.1(4)
C26 C27 C28 C23 -0.3(4)
C24 C23 C28 C27 -2.4(4)
N6 C23 C28 C27 175.9(3)
C5 C4 C6 C11 -141.8(3)
C3 C4 C6 C11 38.2(4)
C5 C4 C6 C7 38.1(4)
C3 C4 C6 C7 -141.9(3)
C3 C4 C5 C1 -0.5(4)
C6 C4 C5 C1 179.5(3)
C9 C8 C7 C6 0.3(4)
C11 C6 C7 C8 -0.7(4)
C4 C6 C7 C8 179.4(3)
C4 C5 C1 N1 179.0(3)
C4 C5 C1 C2 -1.7(4)
C18 C17 C22 C21 1.7(4)
C15 C17 C22 C21 -176.7(3)
C8 C9 C10 C11 -1.6(5)
N6 C9 C10 C11 177.4(3)
C22 C17 C18 C19 -2.8(5)
C15 C17 C18 C19 175.6(3)
C16 C15 C14 N7 -0.6(5)
C17 C15 C14 N7 178.8(3)
C9 C10 C11 C6 1.1(5)
C7 C6 C11 C10 0.0(4)
C4 C6 C11 C10 179.9(3)
C15 C14 N7 C13 0.5(6)
N5 C13 N7 C14 179.2(3)
C12 C13 N7 C14 -0.2(5)
C14 C15 C16 C12 0.3(5)
C17 C15 C16 C12 -179.1(3)
C21 C20 C19 C18 2.0(5)
N6 C20 C19 C18 -176.3(3)
C17 C18 C19 C20 1.0(5)
C32 C31 C30 C29 0.5(5)
N8 C29 C30 C31 177.9(3)
C34 C29 C30 C31 0.9(4)
C15 C16 C12 N4 -178.8(3)
C15 C16 C12 C13 0.0(5)
N5 C13 C12 N4 -0.6(4)
N7 C13 C12 N4 178.9(3)
N5 C13 C12 C16 -179.5(3)
N7 C13 C12 C16 0.0(5)
C16 C12 N4 S2 179.5(3)
C13 C12 N4 S2 0.7(4)
N5 S2 N4 C12 -0.5(3)
C17 C22 C21 C20 1.3(5)
C19 C20 C21 C22 -3.1(5)
N6 C20 C21 C22 175.2(3)
C3 N3 C2 N2 179.8(3)
C3 N3 C2 C1 -0.5(5)
N1 C1 C2 N2 1.6(4)
C5 C1 C2 N2 -177.8(3)
N1 C1 C2 N3 -178.2(3)
C5 C1 C2 N3 2.4(5)
C2 N3 C3 C4 -2.1(5)
C5 C4 C3 N3 2.7(5)
C6 C4 C3 N3 -177.3(3)
C5 C1 N1 S1 178.8(3)
C2 C1 N1 S1 -0.5(4)
N2 S1 N1 C1 -0.5(3)
N3 C2 N2 S1 178.0(3)
C1 C2 N2 S1 -1.8(3)
N1 S1 N2 C2 1.4(3)
